data_7062183
loop_
_publ_author_name
'Shao, Juan-Juan'
'Ni, Jian-Ling'
'Chen, Wei-Min'
'Liu, Peng-Lai'
'Mensah, Abraham'
'Chen, Li-Zhuang'
'Wang, Fang-Ming'

_publ_section_title
;
 Systematic regulation of ligands realizes the transition of luminescence
 color cuprous iodide inorganic--organic hybrid materials from blue to
 green light
;
_journal_issue 5
_journal_name_full 'New Journal of Chemistry'
_journal_page_first 2556
_journal_page_last 2564
_journal_paper_doi 10.1039/D2NJ04044A
_journal_volume 47
_journal_year 2023
_chemical_formula_moiety 'C16 H32 Cl2 Cu2 I4 N4'
_chemical_formula_sum 'C16 H32 Cl2 Cu2 I4 N4'
_chemical_formula_weight 986.03
_space_group_crystal_system monoclinic
_space_group_IT_number 14
_space_group_name_Hall '-P 2yn'
_space_group_name_H-M_alt 'P 1 21/n 1'
_atom_sites_solution_hydrogens geom
_audit_creation_date 2020-07-13
_audit_creation_method
;
Olex2 1.2
(compiled 2017.03.28 svn.r3405 for OlexSys, GUI svn.r5337)
;
_audit_update_record
;
2022-03-31 deposited with the CCDC.	2022-11-28 downloaded from the CCDC.
;
_cell_angle_alpha 90
_cell_angle_beta 112.327(8)
_cell_angle_gamma 90
_cell_formula_units_Z 2
_cell_length_a 8.0904(10)
_cell_length_b 21.288(3)
_cell_length_c 8.7689(10)
_cell_measurement_reflns_used 3190
_cell_measurement_temperature 296(2)
_cell_measurement_theta_max 27.26
_cell_measurement_theta_min 2.69
_cell_volume 1397.0(3)
_computing_cell_refinement 'SAINT V8.18C (?, 2016)'
_computing_data_reduction 'SAINT V8.18C (?, 2016)'
_computing_molecular_graphics 'Olex2 (Dolomanov et al., 2009)'
_computing_publication_material 'Olex2 (Dolomanov et al., 2009)'
_computing_structure_refinement 'ShelXL (Sheldrick, 2015)'
_diffrn_ambient_temperature 296.15
_diffrn_measured_fraction_theta_full 0.999
_diffrn_measured_fraction_theta_max 0.997
_diffrn_measurement_device_type 'Bruker APEX-II CCD'
_diffrn_measurement_method '\f and \w scans'
_diffrn_radiation_monochromator graphite
_diffrn_radiation_type MoK\a
_diffrn_radiation_wavelength 0.71073
_diffrn_reflns_av_R_equivalents 0.0403
_diffrn_reflns_av_unetI/netI 0.0347
_diffrn_reflns_Laue_measured_fraction_full 0.999
_diffrn_reflns_Laue_measured_fraction_max 0.997
_diffrn_reflns_limit_h_max 9
_diffrn_reflns_limit_h_min -9
_diffrn_reflns_limit_k_max 25
_diffrn_reflns_limit_k_min -22
_diffrn_reflns_limit_l_max 10
_diffrn_reflns_limit_l_min -10
_diffrn_reflns_number 11557
_diffrn_reflns_point_group_measured_fraction_full 0.999
_diffrn_reflns_point_group_measured_fraction_max 0.997
_diffrn_reflns_theta_full 25.242
_diffrn_reflns_theta_max 25.377
_diffrn_reflns_theta_min 2.885
_diffrn_standards_number 0
_exptl_absorpt_coefficient_mu 6.144
_exptl_absorpt_correction_type none
_exptl_crystal_density_diffrn 2.344
_exptl_crystal_description block
_exptl_crystal_F_000 920
_refine_diff_density_max 1.865
_refine_diff_density_min -0.701
_refine_diff_density_rms 0.162
_refine_ls_extinction_method none
_refine_ls_goodness_of_fit_ref 1.111
_refine_ls_hydrogen_treatment constr
_refine_ls_matrix_type full
_refine_ls_number_parameters 127
_refine_ls_number_reflns 2564
_refine_ls_number_restraints 0
_refine_ls_restrained_S_all 1.111
_refine_ls_R_factor_all 0.0625
_refine_ls_R_factor_gt 0.0451
_refine_ls_shift/su_max 0.000
_refine_ls_shift/su_mean 0.000
_refine_ls_structure_factor_coef Fsqd
_refine_ls_weighting_details 'w=1/[\s^2^(Fo^2^)+(0.0424P)^2^+9.0888P] where P=(Fo^2^+2Fc^2^)/3'
_refine_ls_weighting_scheme calc
_refine_ls_wR_factor_gt 0.1045
_refine_ls_wR_factor_ref 0.1122
_reflns_Friedel_coverage 0.000
_reflns_number_gt 2028
_reflns_number_total 2564
_reflns_threshold_expression 'I > 2\s(I)'
_cod_data_source_file d2nj04044a2.cif
_cod_data_source_block 1111
_cod_depositor_comments 'Adding full bibliography for 7062180--7062183.cif.'
_cod_database_code 7062183
_shelx_shelxl_version_number 2016/6
_shelx_space_group_comment
;
The symmetry employed for this shelxl refinement is uniquely defined
by the following loop, which should always be used as a source of
symmetry information in preference to the above space-group names.
They are only intended as comments.
;
_olex2_refinement_description
;
1. Fixed Uiso
 At 1.2 times of:
  All C(H,H) groups
2.a Secondary CH2 refined with riding coordinates:
 C1(H1A,H1B), C2(H2A,H2B), C3(H3A,H3B), C4(H4A,H4B), C5(H5A,H5B), C6(H6A,H6B),
 C7(H7A,H7B), C8(H8A,H8B)
;
_olex2_submission_special_instructions 'No special instructions were received'

loop_
_space_group_symop_operation_xyz
'x, y, z'
'-x+1/2, y+1/2, -z+1/2'
'-x, -y, -z'
'x-1/2, -y-1/2, z-1/2'

loop_
_atom_site_label
_atom_site_type_symbol
_atom_site_fract_x
_atom_site_fract_y
_atom_site_fract_z
_atom_site_U_iso_or_equiv
_atom_site_adp_type
_atom_site_occupancy
_atom_site_site_symmetry_order
_atom_site_calc_flag
_atom_site_refinement_flags_posn
_atom_site_refinement_flags_adp
_atom_site_refinement_flags_occupancy
_atom_site_disorder_assembly
_atom_site_disorder_group
Cu1 Cu 0.49845(16) 0.06347(6) 0.00841(13) 0.0464(3) Uani 1 1 d . . . . .
I1 I 0.22859(8) 0.00444(3) -0.21415(7) 0.0437(2) Uani 1 1 d . . . . .
I2 I 0.63040(9) 0.15594(3) -0.10077(7) 0.0532(2) Uani 1 1 d . . . . .
Cl1 Cl -0.0849(3) 0.17866(12) 0.6319(3) 0.0478(6) Uani 1 1 d . . . . .
N1 N 0.3741(9) 0.1001(3) 0.1715(8) 0.0339(15) Uani 1 1 d . . . . .
N2 N 0.2396(9) 0.1414(3) 0.3739(8) 0.0347(15) Uani 1 1 d . . . . .
C1 C 0.2189(12) 0.1399(5) 0.0848(10) 0.048(2) Uani 1 1 d . . . . .
H1A H 0.136098 0.117446 -0.009581 0.057 Uiso 1 1 calc R . . . .
H1B H 0.257166 0.177527 0.045131 0.057 Uiso 1 1 calc R . . . .
C2 C 0.3146(13) 0.0475(4) 0.2485(11) 0.042(2) Uani 1 1 d . . . . .
H2A H 0.410018 0.016864 0.291185 0.051 Uiso 1 1 calc R . . . .
H2B H 0.212510 0.026907 0.166401 0.051 Uiso 1 1 calc R . . . .
C3 C 0.1232(13) 0.1584(5) 0.2038(10) 0.052(3) Uani 1 1 d . . . . .
H3A H 0.099705 0.203230 0.196825 0.062 Uiso 1 1 calc R . . . .
H3B H 0.010032 0.136484 0.172239 0.062 Uiso 1 1 calc R . . . .
C4 C 0.2632(14) 0.0720(5) 0.3898(12) 0.051(2) Uani 1 1 d . . . . .
H4A H 0.152940 0.052352 0.384589 0.061 Uiso 1 1 calc R . . . .
H4B H 0.356222 0.061626 0.495244 0.061 Uiso 1 1 calc R . . . .
C5 C 0.5043(12) 0.1374(5) 0.3005(10) 0.043(2) Uani 1 1 d . . . . .
H5A H 0.554124 0.169055 0.250607 0.052 Uiso 1 1 calc R . . . .
H5B H 0.601189 0.110491 0.368050 0.052 Uiso 1 1 calc R . . . .
C6 C 0.4205(11) 0.1696(5) 0.4096(11) 0.050(3) Uani 1 1 d . . . . .
H6A H 0.495797 0.163661 0.524852 0.059 Uiso 1 1 calc R . . . .
H6B H 0.409136 0.214325 0.386880 0.059 Uiso 1 1 calc R . . . .
C7 C 0.1718(11) 0.1668(4) 0.5002(10) 0.043(2) Uani 1 1 d . . . . .
H7A H 0.240385 0.148138 0.606498 0.051 Uiso 1 1 calc R . . . .
H7B H 0.191852 0.211783 0.509956 0.051 Uiso 1 1 calc R . . . .
C8 C -0.0207(13) 0.1543(6) 0.4596(13) 0.064(3) Uani 1 1 d . . . . .
H8A H -0.044646 0.109865 0.438055 0.077 Uiso 1 1 calc R . . . .
H8B H -0.091582 0.177261 0.360716 0.077 Uiso 1 1 calc R . . . .

loop_
_atom_site_aniso_label
_atom_site_aniso_U_11
_atom_site_aniso_U_22
_atom_site_aniso_U_33
_atom_site_aniso_U_23
_atom_site_aniso_U_13
_atom_site_aniso_U_12
Cu1 0.0535(7) 0.0507(8) 0.0428(6) -0.0043(5) 0.0271(5) -0.0041(5)
I1 0.0456(3) 0.0457(4) 0.0385(3) -0.0035(3) 0.0145(2) -0.0011(3)
I2 0.0543(4) 0.0629(5) 0.0418(3) 0.0086(3) 0.0175(3) -0.0152(3)
Cl1 0.0408(11) 0.0651(16) 0.0454(12) -0.0177(11) 0.0253(9) 0.0106(10)
N1 0.037(4) 0.045(4) 0.026(3) -0.002(3) 0.019(3) -0.003(3)
N2 0.037(4) 0.037(4) 0.037(4) -0.001(3) 0.021(3) 0.001(3)
C1 0.054(5) 0.058(7) 0.033(4) -0.001(4) 0.019(4) 0.008(5)
C2 0.055(5) 0.035(5) 0.048(5) -0.006(4) 0.031(4) -0.005(4)
C3 0.054(6) 0.065(7) 0.035(5) 0.002(4) 0.014(4) 0.024(5)
C4 0.061(6) 0.048(6) 0.058(6) 0.007(5) 0.037(5) 0.002(5)
C5 0.044(5) 0.061(6) 0.031(4) -0.005(4) 0.021(4) -0.012(4)
C6 0.041(5) 0.074(8) 0.038(5) -0.017(5) 0.020(4) -0.015(5)
C7 0.042(5) 0.049(6) 0.039(5) -0.006(4) 0.019(4) -0.001(4)
C8 0.054(6) 0.085(9) 0.060(6) -0.022(6) 0.030(5) 0.003(6)

loop_
_atom_type_symbol
_atom_type_description
_atom_type_scat_dispersion_real
_atom_type_scat_dispersion_imag
_atom_type_scat_source
C C 0.0033 0.0016 'International Tables Vol C Tables 4.2.6.8 and 6.1.1.4'
H H 0.0000 0.0000 'International Tables Vol C Tables 4.2.6.8 and 6.1.1.4'
Cl Cl 0.1484 0.1585 'International Tables Vol C Tables 4.2.6.8 and 6.1.1.4'
Cu Cu 0.3201 1.2651 'International Tables Vol C Tables 4.2.6.8 and 6.1.1.4'
I I -0.4742 1.8119 'International Tables Vol C Tables 4.2.6.8 and 6.1.1.4'
N N 0.0061 0.0033 'International Tables Vol C Tables 4.2.6.8 and 6.1.1.4'

loop_
_geom_angle_atom_site_label_1
_geom_angle_atom_site_label_2
_geom_angle_atom_site_label_3
_geom_angle
_geom_angle_site_symmetry_1
_geom_angle_site_symmetry_3
_geom_angle_publ_flag
I1 Cu1 Cu1 58.42(5) 3_655 3_655 ?
I1 Cu1 Cu1 60.32(4) . 3_655 ?
I1 Cu1 I1 118.74(5) . 3_655 ?
I2 Cu1 Cu1 136.46(7) . 3_655 ?
I2 Cu1 I1 115.56(5) . . ?
I2 Cu1 I1 107.97(5) . 3_655 ?
N1 Cu1 Cu1 114.1(2) . 3_655 ?
N1 Cu1 I1 101.41(18) . . ?
N1 Cu1 I1 102.63(18) . 3_655 ?
N1 Cu1 I2 109.15(19) . . ?
Cu1 I1 Cu1 61.26(5) . 3_655 ?
C1 N1 Cu1 112.6(5) . . ?
C1 N1 C2 108.2(7) . . ?
C2 N1 Cu1 109.8(5) . . ?
C5 N1 Cu1 109.1(5) . . ?
C5 N1 C1 108.2(7) . . ?
C5 N1 C2 108.9(6) . . ?
C3 N2 C4 110.4(7) . . ?
C3 N2 C6 108.0(7) . . ?
C3 N2 C7 112.5(6) . . ?
C4 N2 C6 107.3(7) . . ?
C4 N2 C7 110.8(7) . . ?
C6 N2 C7 107.5(6) . . ?
N1 C1 H1A 109.7 . . ?
N1 C1 H1B 109.7 . . ?
N1 C1 C3 110.0(7) . . ?
H1A C1 H1B 108.2 . . ?
C3 C1 H1A 109.7 . . ?
C3 C1 H1B 109.7 . . ?
N1 C2 H2A 109.6 . . ?
N1 C2 H2B 109.6 . . ?
N1 C2 C4 110.1(7) . . ?
H2A C2 H2B 108.1 . . ?
C4 C2 H2A 109.6 . . ?
C4 C2 H2B 109.6 . . ?
N2 C3 C1 108.9(7) . . ?
N2 C3 H3A 109.9 . . ?
N2 C3 H3B 109.9 . . ?
C1 C3 H3A 109.9 . . ?
C1 C3 H3B 109.9 . . ?
H3A C3 H3B 108.3 . . ?
N2 C4 C2 108.9(7) . . ?
N2 C4 H4A 109.9 . . ?
N2 C4 H4B 109.9 . . ?
C2 C4 H4A 109.9 . . ?
C2 C4 H4B 109.9 . . ?
H4A C4 H4B 108.3 . . ?
N1 C5 H5A 109.3 . . ?
N1 C5 H5B 109.3 . . ?
N1 C5 C6 111.6(7) . . ?
H5A C5 H5B 108.0 . . ?
C6 C5 H5A 109.3 . . ?
C6 C5 H5B 109.3 . . ?
N2 C6 C5 108.6(7) . . ?
N2 C6 H6A 110.0 . . ?
N2 C6 H6B 110.0 . . ?
C5 C6 H6A 110.0 . . ?
C5 C6 H6B 110.0 . . ?
H6A C6 H6B 108.3 . . ?
N2 C7 H7A 108.8 . . ?
N2 C7 H7B 108.8 . . ?
H7A C7 H7B 107.7 . . ?
C8 C7 N2 113.6(7) . . ?
C8 C7 H7A 108.8 . . ?
C8 C7 H7B 108.8 . . ?
Cl1 C8 H8A 109.6 . . ?
Cl1 C8 H8B 109.6 . . ?
C7 C8 Cl1 110.4(7) . . ?
C7 C8 H8A 109.6 . . ?
C7 C8 H8B 109.6 . . ?
H8A C8 H8B 108.1 . . ?

loop_
_geom_bond_atom_site_label_1
_geom_bond_atom_site_label_2
_geom_bond_distance
_geom_bond_site_symmetry_2
_geom_bond_publ_flag
Cu1 Cu1 2.707(3) 3_655 ?
Cu1 I1 2.6301(13) . ?
Cu1 I1 2.6822(14) 3_655 ?
Cu1 I2 2.5900(13) . ?
Cu1 N1 2.182(6) . ?
Cl1 C8 1.849(9) . ?
N1 C1 1.465(11) . ?
N1 C2 1.480(11) . ?
N1 C5 1.454(10) . ?
N2 C3 1.476(11) . ?
N2 C4 1.489(11) . ?
N2 C6 1.501(11) . ?
N2 C7 1.511(10) . ?
C1 H1A 0.9700 . ?
C1 H1B 0.9700 . ?
C1 C3 1.567(12) . ?
C2 H2A 0.9700 . ?
C2 H2B 0.9700 . ?
C2 C4 1.541(12) . ?
C3 H3A 0.9700 . ?
C3 H3B 0.9700 . ?
C4 H4A 0.9700 . ?
C4 H4B 0.9700 . ?
C5 H5A 0.9700 . ?
C5 H5B 0.9700 . ?
C5 C6 1.528(12) . ?
C6 H6A 0.9700 . ?
C6 H6B 0.9700 . ?
C7 H7A 0.9700 . ?
C7 H7B 0.9700 . ?
C7 C8 1.484(13) . ?
C8 H8A 0.9700 . ?
C8 H8B 0.9700 . ?

loop_
_geom_torsion_atom_site_label_1
_geom_torsion_atom_site_label_2
_geom_torsion_atom_site_label_3
_geom_torsion_atom_site_label_4
_geom_torsion
_geom_torsion_site_symmetry_1
_geom_torsion_site_symmetry_2
_geom_torsion_site_symmetry_3
_geom_torsion_site_symmetry_4
_geom_torsion_publ_flag
Cu1 N1 C1 C3 173.7(6) . . . . ?
Cu1 N1 C2 C4 168.2(6) . . . . ?
Cu1 N1 C5 C6 174.6(6) . . . . ?
N1 C1 C3 N2 11.7(11) . . . . ?
N1 C2 C4 N2 16.0(10) . . . . ?
N1 C5 C6 N2 12.6(11) . . . . ?
N2 C7 C8 Cl1 173.3(7) . . . . ?
C1 N1 C2 C4 -68.6(9) . . . . ?
C1 N1 C5 C6 51.8(9) . . . . ?
C2 N1 C1 C3 52.1(10) . . . . ?
C2 N1 C5 C6 -65.6(10) . . . . ?
C3 N2 C4 C2 49.2(10) . . . . ?
C3 N2 C6 C5 -66.7(9) . . . . ?
C3 N2 C7 C8 48.5(11) . . . . ?
C4 N2 C3 C1 -64.7(10) . . . . ?
C4 N2 C6 C5 52.4(9) . . . . ?
C4 N2 C7 C8 -75.7(10) . . . . ?
C5 N1 C1 C3 -65.7(9) . . . . ?
C5 N1 C2 C4 48.8(10) . . . . ?
C6 N2 C3 C1 52.3(10) . . . . ?
C6 N2 C4 C2 -68.3(9) . . . . ?
C6 N2 C7 C8 167.3(9) . . . . ?
C7 N2 C3 C1 170.8(8) . . . . ?
C7 N2 C4 C2 174.6(7) . . . . ?
C7 N2 C6 C5 171.7(7) . . . . ?
